data_4062435
_journal_name_full Organometallics
_journal_year 2003
_chemical_formula_sum 'C32 H29 Cl2 Mn O5 P2 S'
_chemical_formula_weight 713.39
_space_group_IT_number 14
_symmetry_cell_setting monoclinic
_symmetry_space_group_name_Hall '-P 2ybc'
_symmetry_space_group_name_H-M 'P 1 21/c 1'
_cell_angle_alpha 90.00
_cell_angle_beta 94.05(3)
_cell_angle_gamma 90.00
_cell_formula_units_Z 4
_cell_length_a 8.761(2)
_cell_length_b 14.905(3)
_cell_length_c 25.230(5)
_cell_measurement_temperature 293(2)
_cell_volume 3286.4(12)
_diffrn_ambient_temperature 293(2)
_exptl_crystal_density_diffrn 1.442
_refine_ls_R_factor_obs 0.0889
_refine_ls_wR_factor_obs 0.1540
_cod_depositor_comments
;
The following automatic conversions were performed:
'_symmetry_cell_setting' value 'Monoclinic' changed to 'monoclinic'
according to '/home/saulius/struct/CIF-dictionaries/cif_core.dic'
dictionary named 'cif_core.dic' version 2.4.1 from 2010-06-29.

Automatic conversion script
Id: cif_fix_enum 1527 2010-12-29 10:47:43Z saulius 
;
_cod_original_sg_symbol_H-M 'P 21/c'
_cod_database_code 4062435

loop_
_symmetry_equiv_pos_as_xyz
'x, y, z'
'-x, y+1/2, -z+1/2'
'-x, -y, -z'
'x, -y-1/2, z-1/2'

loop_
_atom_site_aniso_label
_atom_site_aniso_U_11
_atom_site_aniso_U_22
_atom_site_aniso_U_33
_atom_site_aniso_U_23
_atom_site_aniso_U_13
_atom_site_aniso_U_12
Mn1 0.0208(7) 0.0445(10) 0.0312(8) -0.0001(8) 0.0027(6) -0.0012(8)
Cl1 0.076(3) 0.290(7) 0.080(3) 0.034(4) -0.011(2) -0.024(4)
Cl2 0.124(3) 0.118(3) 0.057(2) 0.011(2) -0.014(2) -0.018(3)
S1 0.0226(13) 0.053(2) 0.0350(14) 0.0054(14) -0.0014(11) 0.0022(13)
P1 0.0232(13) 0.038(2) 0.0291(13) 0.0030(13) -0.0004(11) 0.0003(13)
P2 0.0239(13) 0.037(2) 0.0341(14) -0.0020(13) 0.0030(11) -0.0016(12)
O1 0.037(4) 0.090(7) 0.094(6) -0.034(5) 0.016(4) 0.013(5)
O2 0.041(5) 0.060(6) 0.100(7) 0.003(5) 0.001(5) -0.020(4)
O3 0.068(6) 0.085(7) 0.042(5) 0.008(5) 0.014(4) -0.003(5)
O4 0.031(4) 0.091(6) 0.057(5) 0.015(5) 0.002(4) 0.003(4)
O5 0.031(4) 0.067(5) 0.042(4) 0.000(4) -0.016(3) 0.008(4)
C1 0.034(6) 0.054(8) 0.050(6) -0.005(6) 0.001(5) -0.003(5)
C2 0.020(5) 0.058(8) 0.050(6) -0.011(6) 0.002(5) -0.003(6)
C3 0.027(5) 0.064(8) 0.041(6) -0.005(6) 0.002(5) -0.013(5)
C4 0.044(7) 0.044(7) 0.027(6) -0.008(5) -0.008(5) 0.001(6)
C5 0.051(7) 0.064(8) 0.066(8) 0.021(7) -0.020(6) 0.008(7)
C6 0.020(5) 0.050(7) 0.037(6) -0.005(5) 0.001(4) 0.003(5)
C7 0.049(7) 0.045(7) 0.059(7) 0.019(6) 0.002(6) 0.013(6)
C8 0.063(8) 0.053(8) 0.080(9) 0.039(7) 0.017(7) 0.006(7)
C9 0.074(9) 0.060(9) 0.048(7) 0.020(6) 0.003(7) 0.015(8)
C10 0.057(8) 0.065(9) 0.065(8) 0.013(7) 0.003(7) 0.029(7)
C11 0.034(6) 0.044(7) 0.059(7) 0.018(6) 0.001(5) -0.003(6)
C12 0.026(5) 0.032(6) 0.034(5) -0.005(5) -0.001(4) 0.007(5)
C13 0.041(6) 0.081(9) 0.031(6) -0.024(6) 0.003(5) -0.013(6)
C14 0.067(9) 0.103(11) 0.034(7) -0.022(7) 0.015(6) -0.025(8)
C15 0.071(9) 0.056(8) 0.060(8) 0.000(7) 0.000(7) 0.002(7)
C16 0.046(7) 0.046(7) 0.062(8) -0.015(6) -0.017(6) -0.007(6)
C17 0.046(6) 0.043(7) 0.041(6) -0.009(5) -0.003(5) -0.021(6)
C18 0.025(5) 0.053(7) 0.029(5) -0.009(5) -0.004(4) 0.007(5)
C19 0.022(5) 0.053(7) 0.037(6) 0.000(5) 0.000(4) -0.003(5)
C20 0.029(5) 0.038(6) 0.034(6) 0.006(5) -0.006(5) 0.007(5)
C21 0.033(6) 0.083(9) 0.037(6) -0.009(6) 0.003(5) -0.011(6)
C22 0.063(8) 0.099(10) 0.032(6) -0.024(6) 0.009(6) -0.038(8)
C23 0.062(8) 0.067(8) 0.037(7) -0.014(6) -0.012(6) 0.000(7)
C24 0.039(7) 0.062(8) 0.063(8) -0.024(7) -0.019(6) -0.008(6)
C25 0.027(5) 0.055(7) 0.041(6) -0.005(5) 0.001(5) -0.010(5)
C26 0.027(6) 0.038(6) 0.049(6) -0.006(6) -0.002(5) -0.012(5)
C27 0.036(6) 0.044(7) 0.053(7) 0.000(6) -0.001(5) 0.008(6)
C28 0.038(7) 0.046(8) 0.087(10) -0.009(7) -0.015(7) 0.005(6)
C29 0.056(8) 0.060(10) 0.101(11) 0.004(9) -0.020(8) 0.005(8)
C30 0.057(8) 0.050(9) 0.089(10) 0.013(8) -0.008(8) -0.002(7)
C31 0.035(6) 0.057(8) 0.049(7) 0.003(6) 0.005(5) -0.003(6)
C32 0.152(17) 0.287(27) 0.063(10) 0.042(13) -0.021(10) -0.131(18)

loop_
_atom_site_label
_atom_site_type_symbol
_atom_site_fract_x
_atom_site_fract_y
_atom_site_fract_z
_atom_site_U_iso_or_equiv
_atom_site_thermal_displace_type
_atom_site_occupancy
_atom_site_calc_flag
_atom_site_refinement_flags
_atom_site_disorder_group
Mn1 Mn 0.4222(2) 0.79738(10) 0.10955(5) 0.0321(4) Uani 1 d . .
Cl1 Cl 1.1770(5) 0.6286(4) 0.3028(2) 0.149(2) Uani 1 d . .
Cl2 Cl 1.4105(5) 0.6839(3) 0.38184(13) 0.1006(13) Uani 1 d . .
S1 S 0.4542(3) 0.7502(2) 0.19906(9) 0.0372(7) Uani 1 d . .
P1 P 0.2139(3) 0.8838(2) 0.13256(9) 0.0301(6) Uani 1 d . .
P2 P 0.2420(3) 0.6828(2) 0.10122(9) 0.0317(6) Uani 1 d . .
O1 O 0.6645(8) 0.6731(6) 0.0798(3) 0.073(3) Uani 1 d . .
O2 O 0.6518(8) 0.9391(5) 0.1346(3) 0.067(2) Uani 1 d . .
O3 O 0.3882(8) 0.8665(5) 0.0007(3) 0.065(2) Uani 1 d . .
O4 O 0.7555(8) 0.7598(5) 0.1941(3) 0.060(2) Uani 1 d . .
O5 O 0.6624(7) 0.7175(5) 0.2704(3) 0.048(2) Uani 1 d . .
C1 C 0.5717(12) 0.7205(7) 0.0917(4) 0.046(3) Uani 1 d . .
C2 C 0.5612(11) 0.8851(8) 0.1247(4) 0.043(3) Uani 1 d . .
C3 C 0.3956(11) 0.8368(7) 0.0437(4) 0.044(3) Uani 1 d . .
C4 C 0.6468(12) 0.7447(7) 0.2191(4) 0.039(3) Uani 1 d . .
C5 C 0.8167(11) 0.7031(8) 0.2930(4) 0.062(3) Uani 1 d . .
H5A H 0.8140(11) 0.6840(8) 0.3292(4) 0.093 Uiso 1 calc R .
H5B H 0.8737(11) 0.7580(8) 0.2916(4) 0.093 Uiso 1 calc R .
H5C H 0.8650(11) 0.6576(8) 0.2730(4) 0.093 Uiso 1 calc R .
C6 C 0.1643(10) 0.9842(7) 0.0957(4) 0.036(2) Uani 1 d . .
C7 C 0.2736(12) 1.0373(7) 0.0723(4) 0.051(3) Uani 1 d . .
H7A H 0.3760(12) 1.0203(7) 0.0757(4) 0.061 Uiso 1 calc R .
C8 C 0.2325(14) 1.1139(8) 0.0446(5) 0.065(4) Uani 1 d . .
H8A H 0.3069(14) 1.1480(8) 0.0294(5) 0.078 Uiso 1 calc R .
C9 C 0.0836(14) 1.1400(8) 0.0392(4) 0.061(3) Uani 1 d . .
H9A H 0.0564(14) 1.1915(8) 0.0200(4) 0.073 Uiso 1 calc R .
C10 C -0.0262(14) 1.0911(8) 0.0619(4) 0.062(3) Uani 1 d . .
H10A H -0.1274(14) 1.1103(8) 0.0592(4) 0.075 Uiso 1 calc R .
C11 C 0.0131(11) 1.0136(7) 0.0889(4) 0.046(3) Uani 1 d . .
H11A H -0.0634(11) 0.9797(7) 0.1030(4) 0.055 Uiso 1 calc R .
C12 C 0.2139(10) 0.9240(6) 0.2013(3) 0.031(2) Uani 1 d . .
C13 C 0.1071(11) 0.8974(8) 0.2351(4) 0.051(3) Uani 1 d . .
H13A H 0.0308(11) 0.8574(8) 0.2232(4) 0.061 Uiso 1 calc R .
C14 C 0.1110(14) 0.9296(9) 0.2871(4) 0.068(4) Uani 1 d . .
H14A H 0.0377(14) 0.9114(9) 0.3097(4) 0.081 Uiso 1 calc R .
C15 C 0.2233(14) 0.9878(8) 0.3042(5) 0.063(3) Uani 1 d . .
H15A H 0.2251(14) 1.0108(8) 0.3385(5) 0.075 Uiso 1 calc R .
C16 C 0.3320(12) 1.0125(7) 0.2718(4) 0.052(3) Uani 1 d . .
H16A H 0.4097(12) 1.0513(7) 0.2843(4) 0.063 Uiso 1 calc R .
C17 C 0.3286(11) 0.9810(6) 0.2208(4) 0.044(3) Uani 1 d . .
H17A H 0.4047(11) 0.9981(6) 0.1990(4) 0.052 Uiso 1 calc R .
C18 C 0.0444(10) 0.8132(6) 0.1234(3) 0.036(2) Uani 1 d . .
H18A H -0.0356(10) 0.8364(6) 0.1443(3) 0.043 Uiso 1 calc R .
H18B H 0.0067(10) 0.8134(6) 0.0863(3) 0.043 Uiso 1 calc R .
C19 C 0.0860(10) 0.7177(6) 0.1409(3) 0.037(3) Uani 1 d . .
H19A H -0.0014(10) 0.6781(6) 0.1346(3) 0.045 Uiso 1 calc R .
H19B H 0.1185(10) 0.7163(6) 0.1785(3) 0.045 Uiso 1 calc R .
C20 C 0.1452(10) 0.6577(6) 0.0361(3) 0.034(2) Uani 1 d . .
C21 C 0.2256(11) 0.6641(8) -0.0101(4) 0.051(3) Uani 1 d . .
H21A H 0.3264(11) 0.6842(8) -0.0081(4) 0.061 Uiso 1 calc R .
C22 C 0.1540(13) 0.6404(8) -0.0585(4) 0.064(4) Uani 1 d . .
H22A H 0.2078(13) 0.6436(8) -0.0889(4) 0.077 Uiso 1 calc R .
C23 C 0.0046(13) 0.6122(8) -0.0623(4) 0.056(3) Uani 1 d . .
H23A H -0.0431(13) 0.5968(8) -0.0952(4) 0.068 Uiso 1 calc R .
C24 C -0.0725(12) 0.6069(7) -0.0181(4) 0.056(3) Uani 1 d . .
H24A H -0.1746(12) 0.5893(7) -0.0207(4) 0.067 Uiso 1 calc R .
C25 C -0.0024(10) 0.6273(7) 0.0312(4) 0.041(3) Uani 1 d . .
H25A H -0.0562(10) 0.6202(7) 0.0614(4) 0.049 Uiso 1 calc R .
C26 C 0.2978(10) 0.5709(6) 0.1238(4) 0.038(3) Uani 1 d . .
C27 C 0.3850(11) 0.5166(7) 0.0925(4) 0.045(3) Uani 1 d . .
H27A H 0.4160(11) 0.5387(7) 0.0605(4) 0.054 Uiso 1 calc R .
C28 C 0.4256(13) 0.4319(8) 0.1081(5) 0.058(3) Uani 1 d . .
H28A H 0.4834(13) 0.3966(8) 0.0867(5) 0.070 Uiso 1 calc R .
C29 C 0.3811(14) 0.3984(9) 0.1556(6) 0.074(4) Uani 1 d . .
H29A H 0.4081(14) 0.3403(9) 0.1659(6) 0.089 Uiso 1 calc R .
C30 C 0.2994(14) 0.4491(8) 0.1866(5) 0.066(4) Uani 1 d . .
H30A H 0.2718(14) 0.4261(8) 0.2189(5) 0.079 Uiso 1 calc R .
C31 C 0.2547(11) 0.5357(7) 0.1718(4) 0.047(3) Uani 1 d . .
H31A H 0.1965(11) 0.5699(7) 0.1937(4) 0.056 Uiso 1 calc R .
C32 C 1.3265(19) 0.6894(14) 0.3193(5) 0.169(10) Uani 1 d . .
H32A H 1.2984(19) 0.7515(14) 0.3125(5) 0.202 Uiso 1 calc R .
H32B H 1.4040(19) 0.6743(14) 0.2951(5) 0.202 Uiso 1 calc R .

loop_
_geom_bond_atom_site_label_1
_geom_bond_atom_site_label_2
_geom_bond_distance
_geom_bond_site_symmetry_2
_geom_bond_publ_flag
Mn1 C3 1.763(11) . ?
Mn1 C2 1.809(11) . ?
Mn1 C1 1.821(11) . ?
Mn1 P2 2.326(3) . ?
Mn1 P1 2.340(3) . ?
Mn1 S1 2.363(3) . ?
Cl1 C32 1.623(15) . ?
Cl2 C32 1.696(14) . ?
S1 C4 1.729(10) . ?
P1 C6 1.799(10) . ?
P1 C18 1.821(9) . ?
P1 C12 1.836(9) . ?
P2 C26 1.818(10) . ?
P2 C19 1.826(8) . ?
P2 C20 1.833(9) . ?
O1 C1 1.133(11) . ?
O2 C2 1.146(11) . ?
O3 C3 1.170(11) . ?
O4 C4 1.200(11) . ?
O5 C4 1.354(10) . ?
O5 C5 1.445(10) . ?
C6 C11 1.395(12) . ?
C6 C7 1.404(12) . ?
C7 C8 1.373(13) . ?
C8 C9 1.359(14) . ?
C9 C10 1.365(14) . ?
C10 C11 1.372(13) . ?
C12 C13 1.368(12) . ?
C12 C17 1.379(12) . ?
C13 C14 1.395(12) . ?
C14 C15 1.359(14) . ?
C15 C16 1.349(14) . ?
C16 C17 1.368(13) . ?
C18 C19 1.528(12) . ?
C20 C25 1.368(12) . ?
C20 C21 1.408(12) . ?
C21 C22 1.377(12) . ?
C22 C23 1.372(14) . ?
C23 C24 1.348(13) . ?
C24 C25 1.380(12) . ?
C26 C27 1.394(12) . ?
C26 C31 1.396(13) . ?
C27 C28 1.363(13) . ?
C28 C29 1.38(2) . ?
C29 C30 1.33(2) . ?
C30 C31 1.393(14) . ?
